data_4060647
loop_
_publ_author_name
'Hummert, Markus '

_journal_name_full Organometallics
_journal_paper_doi 10.1021/om0508233
_journal_year 2006
_chemical_formula_sum 'C24 H32 Cl2 N2 O Ru'
_chemical_formula_weight 536.49
_space_group_IT_number 14
_symmetry_cell_setting monoclinic
_symmetry_space_group_name_Hall '-P 2ybc'
_symmetry_space_group_name_H-M 'P 1 21/c 1'
_cell_angle_alpha 90.00
_cell_angle_beta 107.4230(10)
_cell_angle_gamma 90.00
_cell_formula_units_Z 4
_cell_length_a 14.1089(4)
_cell_length_b 11.3255(4)
_cell_length_c 16.1628(6)
_cell_measurement_temperature 293(2)
_cell_volume 2464.17(14)
_diffrn_ambient_temperature 293(2)
_exptl_crystal_density_diffrn 1.446
_cod_depositor_comments
;
The following automatic conversions were performed:
'_symmetry_cell_setting' value 'Monoclinic' changed to 'monoclinic'
according to '/home/saulius/struct/CIF-dictionaries/cif_core.dic'
dictionary named 'cif_core.dic' version 2.4.1 from 2010-06-29.

Automatic conversion script
Id: cif_fix_enum 1527 2010-12-29 10:47:43Z saulius 
;
_cod_original_sg_symbol_H-M 'P 21/c'
_cod_database_code 4060647

loop_
_symmetry_equiv_pos_as_xyz
'x, y, z'
'-x, y+1/2, -z+1/2'
'-x, -y, -z'
'x, -y-1/2, z-1/2'

loop_
_atom_site_label
_atom_site_type_symbol
_atom_site_fract_x
_atom_site_fract_y
_atom_site_fract_z
_atom_site_U_iso_or_equiv
_atom_site_adp_type
_atom_site_occupancy
_atom_site_symmetry_multiplicity
_atom_site_calc_flag
_atom_site_refinement_flags
_atom_site_disorder_assembly
_atom_site_disorder_group
C1 C 0.7970(3) 0.2464(4) 0.9149(3) 0.0404(10) Uani 1 1 d . . .
H1 H 0.8012 0.1675 0.9315 0.049 Uiso 1 1 calc R . .
C2 C 0.8424(3) 0.3379(4) 0.9776(3) 0.0378(10) Uani 1 1 d . . .
C3 C 0.8998(3) 0.3135(4) 1.0618(3) 0.0473(11) Uani 1 1 d . . .
H3 H 0.9076 0.2357 1.0811 0.057 Uiso 1 1 calc R . .
C4 C 0.9453(4) 0.4029(5) 1.1170(3) 0.0570(13) Uani 1 1 d . . .
H4 H 0.9832 0.3859 1.1735 0.068 Uiso 1 1 calc R . .
C5 C 0.9342(4) 0.5185(5) 1.0877(3) 0.0606(14) Uani 1 1 d . . .
H5 H 0.9671 0.5786 1.1243 0.073 Uiso 1 1 calc R . .
C6 C 0.8749(3) 0.5460(4) 1.0049(3) 0.0507(12) Uani 1 1 d . . .
H6 H 0.8661 0.6241 0.9864 0.061 Uiso 1 1 calc R . .
C7 C 0.8292(3) 0.4556(4) 0.9503(3) 0.0394(10) Uani 1 1 d . . .
C8 C 0.7343(4) 0.5856(4) 0.8321(3) 0.0511(12) Uani 1 1 d . . .
H8 H 0.7907 0.6403 0.8451 0.061 Uiso 1 1 calc R . .
C9 C 0.6925(4) 0.5716(4) 0.7356(3) 0.0666(15) Uani 1 1 d . . .
H9A H 0.7423 0.5385 0.7129 0.100 Uiso 1 1 calc R . .
H9B H 0.6727 0.6475 0.7096 0.100 Uiso 1 1 calc R . .
H9C H 0.6360 0.5201 0.7225 0.100 Uiso 1 1 calc R . .
C10 C 0.6586(4) 0.6301(5) 0.8734(4) 0.0753(17) Uani 1 1 d . . .
H10A H 0.6017 0.5789 0.8581 0.113 Uiso 1 1 calc R . .
H10B H 0.6386 0.7085 0.8531 0.113 Uiso 1 1 calc R . .
H10C H 0.6872 0.6311 0.9353 0.113 Uiso 1 1 calc R . .
C11 C 0.7017(3) 0.1341(4) 0.7456(3) 0.0398(10) Uani 1 1 d . . .
C12 C 0.6515(4) 0.0153(5) 0.6217(4) 0.0709(16) Uani 1 1 d . . .
H12A H 0.6975 0.0079 0.5878 0.085 Uiso 1 1 calc R . .
H12B H 0.5848 -0.0023 0.5850 0.085 Uiso 1 1 calc R . .
C13 C 0.6809(4) -0.0644(4) 0.7007(3) 0.0556(13) Uani 1 1 d . . .
H13A H 0.6244 -0.1086 0.7066 0.067 Uiso 1 1 calc R . .
H13B H 0.7329 -0.1190 0.6981 0.067 Uiso 1 1 calc R . .
C14 C 0.7567(3) -0.0230(4) 0.8586(3) 0.0406(11) Uani 1 1 d . . .
C15 C 0.8552(3) -0.0594(4) 0.8868(3) 0.0455(11) Uani 1 1 d . . .
C16 C 0.8919(4) -0.1055(4) 0.9704(3) 0.0552(13) Uani 1 1 d . . .
H16 H 0.9574 -0.1313 0.9897 0.066 Uiso 1 1 calc R . .
C17 C 0.8335(4) -0.1142(4) 1.0259(3) 0.0504(12) Uani 1 1 d . . .
C18 C 0.7355(3) -0.0778(4) 0.9947(3) 0.0491(12) Uani 1 1 d . . .
H18 H 0.6953 -0.0841 1.0308 0.059 Uiso 1 1 calc R . .
C19 C 0.6946(3) -0.0325(4) 0.9118(3) 0.0445(11) Uani 1 1 d . . .
C20 C 0.5876(3) 0.0057(5) 0.8801(4) 0.0599(14) Uani 1 1 d . . .
H20A H 0.5843 0.0903 0.8759 0.090 Uiso 1 1 calc R . .
H20B H 0.5536 -0.0205 0.9201 0.090 Uiso 1 1 calc R . .
H20C H 0.5566 -0.0282 0.8241 0.090 Uiso 1 1 calc R . .
C21 C 0.9214(4) -0.0506(5) 0.8284(4) 0.0704(16) Uani 1 1 d . . .
H21A H 0.9139 -0.1205 0.7933 0.106 Uiso 1 1 calc R . .
H21B H 0.9894 -0.0432 0.8633 0.106 Uiso 1 1 calc R . .
H21C H 0.9029 0.0173 0.7916 0.106 Uiso 1 1 calc R . .
C22 C 0.8743(4) -0.1646(5) 1.1165(3) 0.0722(16) Uani 1 1 d . . .
H22A H 0.8792 -0.1029 1.1583 0.108 Uiso 1 1 calc R . .
H22B H 0.9390 -0.1974 1.1235 0.108 Uiso 1 1 calc R . .
H22C H 0.8306 -0.2252 1.1250 0.108 Uiso 1 1 calc R . .
C23 C 0.6386(4) 0.2368(5) 0.6033(4) 0.0681(15) Uani 1 1 d . . .
H23A H 0.6423 0.3066 0.6389 0.082 Uiso 1 1 calc R . .
H23B H 0.6914 0.2423 0.5764 0.082 Uiso 1 1 calc R . .
C24 C 0.5437(5) 0.2376(6) 0.5353(4) 0.101(2) Uani 1 1 d . . .
H24A H 0.5414 0.1729 0.4963 0.152 Uiso 1 1 calc R . .
H24B H 0.5364 0.3106 0.5039 0.152 Uiso 1 1 calc R . .
H24C H 0.4907 0.2297 0.5608 0.152 Uiso 1 1 calc R . .
N1 N 0.6565(3) 0.1322(3) 0.6599(2) 0.0524(10) Uani 1 1 d . . .
N2 N 0.7171(3) 0.0213(3) 0.7721(2) 0.0436(9) Uani 1 1 d . . .
Ru1 Ru 0.73194(2) 0.28805(3) 0.80380(2) 0.03558(12) Uani 1 1 d . . .
Cl1 Cl 0.86645(9) 0.31510(11) 0.74988(8) 0.0564(3) Uani 1 1 d . . .
Cl2 Cl 0.56725(9) 0.31344(11) 0.80284(9) 0.0594(3) Uani 1 1 d . . .
O1 O 0.7694(2) 0.4685(2) 0.86610(19) 0.0434(7) Uani 1 1 d . . .

loop_
_atom_site_aniso_label
_atom_site_aniso_U_11
_atom_site_aniso_U_22
_atom_site_aniso_U_33
_atom_site_aniso_U_23
_atom_site_aniso_U_13
_atom_site_aniso_U_12
C1 0.042(2) 0.031(2) 0.047(3) 0.0002(18) 0.012(2) -0.0011(18)
C2 0.042(2) 0.038(2) 0.034(3) -0.0047(18) 0.0113(19) -0.001(2)
C3 0.051(3) 0.047(3) 0.043(3) 0.001(2) 0.012(2) 0.005(2)
C4 0.061(3) 0.069(4) 0.035(3) -0.010(2) 0.004(2) -0.006(3)
C5 0.066(3) 0.060(3) 0.054(3) -0.023(3) 0.016(3) -0.017(3)
C6 0.065(3) 0.040(3) 0.049(3) -0.012(2) 0.019(3) -0.015(2)
C7 0.041(2) 0.039(3) 0.041(3) -0.004(2) 0.016(2) -0.006(2)
C8 0.066(3) 0.031(2) 0.054(3) 0.003(2) 0.014(3) -0.002(2)
C9 0.089(4) 0.052(3) 0.053(4) 0.014(2) 0.012(3) 0.006(3)
C10 0.092(4) 0.052(3) 0.080(4) -0.005(3) 0.023(3) 0.027(3)
C11 0.037(2) 0.040(3) 0.043(3) -0.009(2) 0.013(2) -0.001(2)
C12 0.092(4) 0.058(3) 0.057(4) -0.022(3) 0.014(3) 0.000(3)
C13 0.065(3) 0.041(3) 0.058(3) -0.018(2) 0.016(3) -0.006(2)
C14 0.047(3) 0.028(2) 0.048(3) -0.0050(19) 0.017(2) -0.003(2)
C15 0.051(3) 0.036(3) 0.055(3) -0.001(2) 0.024(2) 0.002(2)
C16 0.050(3) 0.047(3) 0.069(4) 0.006(2) 0.018(3) 0.009(2)
C17 0.061(3) 0.040(3) 0.049(3) 0.000(2) 0.014(2) 0.001(2)
C18 0.058(3) 0.042(3) 0.053(3) -0.005(2) 0.026(2) -0.005(2)
C19 0.046(3) 0.030(2) 0.057(3) -0.012(2) 0.013(2) -0.006(2)
C20 0.047(3) 0.063(3) 0.072(4) -0.004(3) 0.021(3) 0.000(2)
C21 0.060(3) 0.085(4) 0.077(4) 0.011(3) 0.036(3) 0.012(3)
C22 0.079(4) 0.075(4) 0.060(4) 0.015(3) 0.016(3) 0.013(3)
C23 0.078(4) 0.063(4) 0.052(3) -0.001(3) 0.003(3) -0.006(3)
C24 0.098(5) 0.106(6) 0.079(5) 0.021(4) -0.004(4) -0.016(4)
N1 0.063(3) 0.042(2) 0.044(2) -0.0076(18) 0.0040(19) -0.0077(19)
N2 0.053(2) 0.035(2) 0.041(2) -0.0117(16) 0.0117(18) 0.0013(17)
Ru1 0.0375(2) 0.03132(19) 0.0358(2) -0.00273(16) 0.00778(13) 0.00002(17)
Cl1 0.0515(7) 0.0670(9) 0.0556(8) -0.0142(6) 0.0236(6) -0.0090(6)
Cl2 0.0438(7) 0.0548(8) 0.0794(9) 0.0077(6) 0.0180(6) 0.0071(6)
O1 0.0602(19) 0.0285(16) 0.0398(19) -0.0016(13) 0.0126(15) 0.0040(14)

loop_
_geom_bond_atom_site_label_1
_geom_bond_atom_site_label_2
_geom_bond_distance
_geom_bond_site_symmetry_2
_geom_bond_publ_flag
C1 C2 1.456(6) . ?
C1 Ru1 1.817(4) . ?
C2 C3 1.387(6) . ?
C2 C7 1.399(6) . ?
C3 C4 1.375(6) . ?
C4 C5 1.385(7) . ?
C5 C6 1.385(7) . ?
C6 C7 1.378(6) . ?
C7 O1 1.377(5) . ?
C8 O1 1.464(5) . ?
C8 C9 1.502(7) . ?
C8 C10 1.506(7) . ?
C11 N1 1.341(6) . ?
C11 N2 1.344(5) . ?
C11 Ru1 1.966(4) . ?
C12 N1 1.453(6) . ?
C12 C13 1.516(7) . ?
C13 N2 1.477(5) . ?
C14 C15 1.389(6) . ?
C14 C19 1.404(6) . ?
C14 N2 1.432(6) . ?
C15 C16 1.396(7) . ?
C15 C21 1.517(6) . ?
C16 C17 1.391(7) . ?
C17 C18 1.385(6) . ?
C17 C22 1.514(7) . ?
C18 C19 1.388(6) . ?
C19 C20 1.505(6) . ?
C23 C24 1.455(7) . ?
C23 N1 1.472(6) . ?
Ru1 O1 2.269(3) . ?
Ru1 Cl1 2.3334(12) . ?
Ru1 Cl2 2.3368(12) . ?
